data_4061741
_journal_name_full Organometallics
_journal_paper_doi 10.1021/om050588o
_journal_year 2005
_chemical_formula_sum 'C49 H40 Au2 F6 O2 P2'
_chemical_formula_weight 1230.68
_space_group_IT_number 2
_symmetry_cell_setting triclinic
_symmetry_space_group_name_Hall '-P 1'
_symmetry_space_group_name_H-M 'P -1'
_cell_angle_alpha 93.601(2)
_cell_angle_beta 95.965(2)
_cell_angle_gamma 110.796(2)
_cell_formula_units_Z 4
_cell_length_a 11.7901(4)
_cell_length_b 13.3497(5)
_cell_length_c 30.9329(12)
_cell_measurement_temperature 150(2)
_cell_volume 4500.7(3)
_diffrn_ambient_temperature 150(2)
_exptl_crystal_density_diffrn 1.816
_cod_depositor_comments
;
The following automatic conversions were performed:
'_symmetry_cell_setting' value 'Triclinic' changed to 'triclinic'
according to '/home/saulius/struct/CIF-dictionaries/cif_core.dic'
dictionary named 'cif_core.dic' version 2.4.1 from 2010-06-29.

Automatic conversion script
Id: cif_fix_enum 1527 2010-12-29 10:47:43Z saulius 
;
_cod_database_code 4061741

loop_
_symmetry_equiv_pos_as_xyz
'x, y, z'
'-x, -y, -z'

loop_
_atom_site_label
_atom_site_type_symbol
_atom_site_fract_x
_atom_site_fract_y
_atom_site_fract_z
_atom_site_U_iso_or_equiv
_atom_site_adp_type
_atom_site_occupancy
_atom_site_symmetry_multiplicity
_atom_site_calc_flag
_atom_site_refinement_flags
_atom_site_disorder_assembly
_atom_site_disorder_group
Au1 Au 0.60101(4) -0.45429(4) 0.279323(16) 0.03436(15) Uani 1 1 d . . .
Au2 Au 1.20629(4) -0.16214(4) 0.226650(16) 0.03999(16) Uani 1 1 d . . .
Au3 Au 0.92843(4) 0.04168(4) 0.287103(17) 0.04282(16) Uani 1 1 d . . .
Au4 Au 0.99935(5) -0.44691(5) 0.220577(18) 0.0582(2) Uani 1 1 d . . .
P1 P 0.7388(3) -0.4686(3) 0.33386(10) 0.0320(8) Uani 1 1 d . . .
P2 P 1.2569(3) -0.1162(3) 0.30029(10) 0.0312(8) Uani 1 1 d . . .
P3 P 0.8921(3) 0.0286(3) 0.21285(11) 0.0408(9) Uani 1 1 d . . .
P4 P 0.8438(3) -0.4724(3) 0.16609(12) 0.0500(10) Uani 1 1 d . . .
C1A C 0.7090(7) -0.4312(7) 0.3885(2) 0.032(3) Uani 1 1 d G . .
C1B C 0.5915(6) -0.4381(8) 0.3948(3) 0.075(5) Uani 1 1 d G . .
H1BA H 0.5268 -0.4642 0.3711 0.090 Uiso 1 1 calc R . .
C1C C 0.5687(6) -0.4069(10) 0.4357(3) 0.105(7) Uani 1 1 d G . .
H1CA H 0.4885 -0.4117 0.4400 0.126 Uiso 1 1 calc R . .
C1D C 0.6634(9) -0.3688(9) 0.4703(2) 0.065(5) Uani 1 1 d G . .
H1DA H 0.6478 -0.3474 0.4983 0.078 Uiso 1 1 calc R . .
C1E C 0.7809(7) -0.3618(7) 0.4640(2) 0.052(4) Uani 1 1 d G . .
H1EA H 0.8456 -0.3357 0.4877 0.062 Uiso 1 1 calc R . .
C1F C 0.8037(5) -0.3930(7) 0.4231(3) 0.038(3) Uani 1 1 d G . .
H1FA H 0.8840 -0.3883 0.4188 0.046 Uiso 1 1 calc R . .
C1G C 0.7441(6) -0.6021(5) 0.3335(3) 0.032(3) Uani 1 1 d G . .
C1H C 0.6349(5) -0.6870(6) 0.3354(3) 0.039(3) Uani 1 1 d G . .
H1HA H 0.5620 -0.6732 0.3378 0.047 Uiso 1 1 calc R . .
C1I C 0.6324(6) -0.7921(5) 0.3336(3) 0.055(4) Uani 1 1 d G . .
H1IA H 0.5578 -0.8501 0.3349 0.066 Uiso 1 1 calc R . .
C1J C 0.7390(8) -0.8122(5) 0.3300(3) 0.043(3) Uani 1 1 d G . .
H1JA H 0.7373 -0.8841 0.3287 0.052 Uiso 1 1 calc R . .
C1K C 0.8482(6) -0.7274(6) 0.3281(3) 0.051(4) Uani 1 1 d G . .
H1KA H 0.9211 -0.7412 0.3256 0.062 Uiso 1 1 calc R . .
C1L C 0.8507(5) -0.6223(5) 0.3299(3) 0.038(3) Uani 1 1 d G . .
H1LA H 0.9253 -0.5643 0.3286 0.045 Uiso 1 1 calc R . .
C2A C 1.2694(6) 0.0209(5) 0.3152(3) 0.033(3) Uani 1 1 d G . .
C2B C 1.2836(7) 0.0919(8) 0.2834(2) 0.042(3) Uani 1 1 d G . .
H2BA H 1.2847 0.0679 0.2540 0.051 Uiso 1 1 calc R . .
C2C C 1.2962(8) 0.1981(7) 0.2948(3) 0.074(5) Uani 1 1 d G . .
H2CA H 1.3059 0.2467 0.2730 0.089 Uiso 1 1 calc R . .
C2D C 1.2945(8) 0.2333(5) 0.3379(4) 0.057(4) Uani 1 1 d G . .
H2DA H 1.3031 0.3059 0.3456 0.069 Uiso 1 1 calc R . .
C2E C 1.2803(7) 0.1623(7) 0.3697(2) 0.051(4) Uani 1 1 d G . .
H2EA H 1.2792 0.1864 0.3991 0.061 Uiso 1 1 calc R . .
C2F C 1.2677(7) 0.0561(6) 0.3583(2) 0.038(3) Uani 1 1 d G . .
H2FA H 1.2580 0.0076 0.3801 0.046 Uiso 1 1 calc R . .
C2G C 1.4036(5) -0.1250(6) 0.3212(2) 0.028(3) Uani 1 1 d G . .
C2H C 1.4474(6) -0.1907(6) 0.2966(2) 0.035(3) Uani 1 1 d G . .
H2HA H 1.4004 -0.2308 0.2702 0.042 Uiso 1 1 calc R . .
C2I C 1.5599(6) -0.1976(6) 0.3107(2) 0.044(3) Uani 1 1 d G . .
H2IA H 1.5898 -0.2425 0.2939 0.052 Uiso 1 1 calc R . .
C2J C 1.6287(5) -0.1389(6) 0.3494(3) 0.038(3) Uani 1 1 d G . .
H2JA H 1.7056 -0.1437 0.3591 0.046 Uiso 1 1 calc R . .
C2K C 1.5849(6) -0.0732(6) 0.3740(2) 0.047(4) Uani 1 1 d G . .
H2KA H 1.6318 -0.0331 0.4004 0.057 Uiso 1 1 calc R . .
C2L C 1.4723(6) -0.0663(6) 0.3599(2) 0.035(3) Uani 1 1 d G . .
H2LA H 1.4424 -0.0214 0.3766 0.042 Uiso 1 1 calc R . .
C3A C 1.0009(8) 0.1348(7) 0.1888(3) 0.047(4) Uani 1 1 d G . .
C3B C 1.0328(10) 0.2409(8) 0.2067(3) 0.082(5) Uani 1 1 d G . .
H3BA H 1.0016 0.2562 0.2324 0.098 Uiso 1 1 calc R . .
C3C C 1.1102(10) 0.3246(6) 0.1870(4) 0.097(7) Uani 1 1 d G . .
H3CA H 1.1320 0.3971 0.1992 0.117 Uiso 1 1 calc R . .
C3D C 1.1558(11) 0.3022(9) 0.1494(4) 0.117(8) Uani 1 1 d G . .
H3DA H 1.2088 0.3594 0.1359 0.140 Uiso 1 1 calc R . .
C3E C 1.1239(13) 0.1962(10) 0.1315(4) 0.198(16) Uani 1 1 d G . .
H3EA H 1.1551 0.1809 0.1058 0.238 Uiso 1 1 calc R . .
C3F C 1.0465(11) 0.1125(7) 0.1512(4) 0.133(10) Uani 1 1 d G . .
H3FA H 1.0247 0.0400 0.1390 0.159 Uiso 1 1 calc R . .
C3G C 0.7420(5) 0.0312(7) 0.1930(3) 0.036(3) Uani 1 1 d G . .
C3H C 0.7166(7) 0.0660(7) 0.1530(3) 0.055(4) Uani 1 1 d G . .
H3HA H 0.7803 0.0953 0.1358 0.066 Uiso 1 1 calc R . .
C3I C 0.5980(9) 0.0579(8) 0.1382(3) 0.078(5) Uani 1 1 d G . .
H3IA H 0.5806 0.0818 0.1108 0.093 Uiso 1 1 calc R . .
C3J C 0.5047(6) 0.0150(8) 0.1634(3) 0.068(5) Uani 1 1 d G . .
H3JA H 0.4236 0.0095 0.1533 0.081 Uiso 1 1 calc R . .
C3K C 0.5301(6) -0.0198(8) 0.2034(3) 0.071(5) Uani 1 1 d G . .
H3KA H 0.4663 -0.0491 0.2206 0.085 Uiso 1 1 calc R . .
C3L C 0.6487(7) -0.0117(7) 0.2182(2) 0.059(4) Uani 1 1 d G . .
H3LA H 0.6661 -0.0356 0.2456 0.071 Uiso 1 1 calc R . .
C4A C 0.8737(9) -0.5236(9) 0.1149(3) 0.058(4) Uani 1 1 d G . .
C4B C 0.7897(8) -0.6117(9) 0.0881(4) 0.105(7) Uani 1 1 d G . .
H4BA H 0.7095 -0.6454 0.0954 0.126 Uiso 1 1 calc R . .
C4C C 0.8230(11) -0.6506(9) 0.0507(4) 0.129(9) Uani 1 1 d G . .
H4CA H 0.7655 -0.7109 0.0323 0.155 Uiso 1 1 calc R . .
C4D C 0.9403(12) -0.6014(12) 0.0400(3) 0.136(10) Uani 1 1 d G . .
H4DA H 0.9631 -0.6279 0.0143 0.163 Uiso 1 1 calc R . .
C4E C 1.0243(8) -0.5132(12) 0.0668(4) 0.173(14) Uani 1 1 d G . .
H4EA H 1.1045 -0.4795 0.0594 0.207 Uiso 1 1 calc R . .
C4F C 0.9910(9) -0.4743(9) 0.1042(3) 0.094(6) Uani 1 1 d G . .
H4FA H 1.0484 -0.4141 0.1226 0.113 Uiso 1 1 calc R . .
C4G C 0.7012(8) -0.5670(8) 0.1764(4) 0.060(4) Uani 1 1 d G . .
C4H C 0.5912(11) -0.5725(8) 0.1532(3) 0.077(5) Uani 1 1 d G . .
H4HA H 0.5911 -0.5240 0.1321 0.092 Uiso 1 1 calc R . .
C4I C 0.4815(8) -0.6490(11) 0.1610(5) 0.096(7) Uani 1 1 d G . .
H4IA H 0.4064 -0.6528 0.1452 0.115 Uiso 1 1 calc R . .
C4J C 0.4818(13) -0.7200(9) 0.1920(5) 0.144(12) Uani 1 1 d G . .
H4JA H 0.4068 -0.7723 0.1974 0.172 Uiso 1 1 calc R . .
C4K C 0.5917(18) -0.7145(10) 0.2152(4) 0.142(11) Uani 1 1 d G . .
H4KA H 0.5919 -0.7631 0.2363 0.170 Uiso 1 1 calc R . .
C4L C 0.7014(13) -0.6380(11) 0.2074(4) 0.102(7) Uani 1 1 d G . .
H4LA H 0.7766 -0.6343 0.2232 0.123 Uiso 1 1 calc R . .
C1 C 0.8933(8) -0.3791(9) 0.3293(4) 0.029(3) Uani 1 1 d . . .
H1A H 0.9511 -0.3912 0.3520 0.034 Uiso 1 1 calc R . .
H1B H 0.9147 -0.3969 0.3004 0.034 Uiso 1 1 calc R . .
C2 C 0.9081(9) -0.2605(9) 0.3342(4) 0.031(3) Uani 1 1 d . . .
H2A H 0.9188 -0.2349 0.3657 0.037 Uiso 1 1 calc R . .
H2B H 0.8330 -0.2526 0.3200 0.037 Uiso 1 1 calc R . .
C3 C 1.0183(9) -0.1913(10) 0.3137(4) 0.045(4) Uani 1 1 d . . .
H3A H 1.0021 -0.2129 0.2818 0.054 Uiso 1 1 calc R . .
H3B H 1.0249 -0.1152 0.3182 0.054 Uiso 1 1 calc R . .
C4 C 1.1412(9) -0.1971(9) 0.3309(4) 0.037(3) Uani 1 1 d . . .
H4A H 1.1363 -0.2728 0.3277 0.044 Uiso 1 1 calc R . .
H4B H 1.1629 -0.1699 0.3623 0.044 Uiso 1 1 calc R . .
C5 C 0.8901(11) -0.0997(10) 0.1884(4) 0.047(4) Uani 1 1 d . . .
H5A H 0.8766 -0.1026 0.1561 0.057 Uiso 1 1 calc R . .
H5B H 0.9700 -0.1066 0.1969 0.057 Uiso 1 1 calc R . .
C6 C 0.7854(12) -0.1947(11) 0.2040(5) 0.058(4) Uani 1 1 d . . .
H6A H 0.7769 -0.1738 0.2344 0.070 Uiso 1 1 calc R . .
H6B H 0.7075 -0.2052 0.1855 0.070 Uiso 1 1 calc R . .
C7 C 0.8048(12) -0.3023(10) 0.2024(4) 0.053(4) Uani 1 1 d . . .
H7A H 0.8787 -0.2934 0.2229 0.063 Uiso 1 1 calc R . .
H7B H 0.7341 -0.3564 0.2129 0.063 Uiso 1 1 calc R . .
C8 C 0.8191(13) -0.3452(11) 0.1589(4) 0.055(4) Uani 1 1 d . . .
H8A H 0.8899 -0.2932 0.1476 0.066 Uiso 1 1 calc R . .
H8B H 0.7446 -0.3585 0.1379 0.066 Uiso 1 1 calc R . .
C11 C 0.4842(10) -0.4311(10) 0.2324(4) 0.039(3) Uani 1 1 d . . .
C12 C 0.4120(10) -0.4105(10) 0.2072(4) 0.038(3) Uani 1 1 d . . .
C13 C 0.3216(10) -0.3883(10) 0.1786(4) 0.043(3) Uani 1 1 d . . .
H13A H 0.3446 -0.3092 0.1792 0.051 Uiso 1 1 calc R . .
H13B H 0.2416 -0.4175 0.1896 0.051 Uiso 1 1 calc R . .
O14 O 0.3084(7) -0.4345(7) 0.1332(3) 0.049(2) Uani 1 1 d . . .
C15 C 0.3914(11) -0.3779(11) 0.1073(4) 0.042(3) Uani 1 1 d . . .
C16 C 0.4910(12) -0.2841(11) 0.1212(4) 0.048(4) Uani 1 1 d . . .
H16A H 0.5068 -0.2545 0.1509 0.058 Uiso 1 1 calc R . .
C17 C 0.5667(13) -0.2341(11) 0.0922(4) 0.056(4) Uani 1 1 d . . .
H17A H 0.6383 -0.1729 0.1025 0.067 Uiso 1 1 calc R . .
C18 C 0.5415(12) -0.2708(11) 0.0481(4) 0.047(3) Uani 1 1 d . . .
C19 C 0.4440(12) -0.3630(12) 0.0340(4) 0.057(4) Uani 1 1 d . . .
H19A H 0.4273 -0.3906 0.0041 0.069 Uiso 1 1 calc R . .
C20 C 0.3688(12) -0.4168(12) 0.0635(5) 0.056(4) Uani 1 1 d . . .
H20A H 0.3009 -0.4812 0.0534 0.067 Uiso 1 1 calc R . .
C21 C 1.1787(12) -0.1824(13) 0.1617(5) 0.061(4) Uani 1 1 d . . .
C22 C 1.1790(13) -0.1808(16) 0.1240(6) 0.088(6) Uani 1 1 d . . .
C23 C 1.1905(18) -0.176(3) 0.0777(7) 0.22(2) Uani 1 1 d . . .
H23A H 1.1449 -0.2472 0.0610 0.270 Uiso 1 1 calc R . .
H23B H 1.2775 -0.1530 0.0731 0.270 Uiso 1 1 calc R . .
O24 O 1.1359(14) -0.093(2) 0.0631(5) 0.276(17) Uani 1 1 d . . .
C25 C 1.008(2) -0.127(3) 0.0555(8) 0.165(17) Uani 1 1 d . . .
C26 C 0.9299(18) -0.229(2) 0.0583(6) 0.132(10) Uani 1 1 d . . .
H26A H 0.9583 -0.2838 0.0669 0.158 Uiso 1 1 calc R . .
C27 C 0.7994(17) -0.248(2) 0.0472(6) 0.108(8) Uani 1 1 d . . .
H27A H 0.7416 -0.3180 0.0496 0.130 Uiso 1 1 calc R . .
C28 C 0.7579(18) -0.1732(17) 0.0338(5) 0.093(7) Uani 1 1 d . . .
C29 C 0.845(2) -0.066(2) 0.0326(6) 0.157(12) Uani 1 1 d . . .
H29A H 0.8182 -0.0116 0.0229 0.188 Uiso 1 1 calc R . .
C30 C 0.967(3) -0.043(3) 0.0453(9) 0.20(2) Uani 1 1 d . . .
H30A H 1.0239 0.0291 0.0472 0.239 Uiso 1 1 calc R . .
C31 C 0.9565(10) 0.0520(10) 0.3523(5) 0.047(4) Uani 1 1 d . . .
C32 C 0.9754(10) 0.0641(11) 0.3916(5) 0.042(3) Uani 1 1 d . . .
C33 C 0.9913(11) 0.0814(11) 0.4392(4) 0.050(4) Uani 1 1 d . . .
H33A H 0.9680 0.1432 0.4480 0.060 Uiso 1 1 calc R . .
H33B H 0.9349 0.0169 0.4503 0.060 Uiso 1 1 calc R . .
O34 O 1.1159(7) 0.1022(7) 0.4595(3) 0.042(2) Uani 1 1 d . . .
C35 C 1.1450(11) 0.0149(11) 0.4667(4) 0.037(3) Uani 1 1 d . . .
C36 C 1.0782(10) -0.0897(10) 0.4492(4) 0.036(3) Uani 1 1 d . . .
H36A H 1.0047 -0.1053 0.4298 0.043 Uiso 1 1 calc R . .
C37 C 1.1178(10) -0.1713(10) 0.4598(4) 0.038(3) Uani 1 1 d . . .
H37A H 1.0697 -0.2427 0.4474 0.046 Uiso 1 1 calc R . .
C38 C 1.2250(10) -0.1545(9) 0.4877(4) 0.032(3) Uani 1 1 d . . .
C39 C 1.2933(11) -0.0469(11) 0.5047(4) 0.042(3) Uani 1 1 d . . .
H39A H 1.3669 -0.0305 0.5241 0.051 Uiso 1 1 calc R . .
C40 C 1.2543(10) 0.0343(10) 0.4933(4) 0.039(3) Uani 1 1 d . . .
H40A H 1.3039 0.1066 0.5041 0.047 Uiso 1 1 calc R . .
C41 C 1.1314(12) -0.4450(10) 0.2668(4) 0.043(3) Uani 1 1 d . . .
C42 C 1.2086(11) -0.4598(10) 0.2895(4) 0.038(3) Uani 1 1 d . . .
C43 C 1.3012(10) -0.4886(10) 0.3152(4) 0.038(3) Uani 1 1 d . . .
H43A H 1.3214 -0.5424 0.2973 0.045 Uiso 1 1 calc R . .
H43B H 1.3766 -0.4237 0.3228 0.045 Uiso 1 1 calc R . .
O44 O 1.2613(7) -0.5324(7) 0.3552(3) 0.049(2) Uani 1 1 d . . .
C45 C 1.2553(10) -0.4595(11) 0.3880(4) 0.033(3) Uani 1 1 d . . .
C46 C 1.2981(10) -0.3502(11) 0.3873(4) 0.039(3) Uani 1 1 d . . .
H46A H 1.3300 -0.3188 0.3623 0.047 Uiso 1 1 calc R . .
C47 C 1.2941(9) -0.2864(10) 0.4234(4) 0.036(3) Uani 1 1 d . . .
H47A H 1.3263 -0.2103 0.4233 0.043 Uiso 1 1 calc R . .
C48 C 1.2444(10) -0.3294(10) 0.4606(4) 0.035(3) Uani 1 1 d . . .
C49 C 1.1992(10) -0.4420(11) 0.4595(4) 0.045(3) Uani 1 1 d . . .
H49A H 1.1666 -0.4741 0.4842 0.054 Uiso 1 1 calc R . .
C50 C 1.2008(12) -0.5076(11) 0.4232(4) 0.046(3) Uani 1 1 d . . .
H50A H 1.1655 -0.5839 0.4223 0.056 Uiso 1 1 calc R . .
C51 C 0.6250(12) -0.2070(12) 0.0172(4) 0.054(4) Uani 1 1 d . . .
C52 C 0.6046(14) -0.2633(15) -0.0294(5) 0.063(4) Uani 1 1 d . . .
F53 F 0.6152(8) -0.3585(8) -0.0271(3) 0.086(3) Uani 1 1 d . . .
F54 F 0.6908(7) -0.2085(8) -0.0538(3) 0.081(3) Uani 1 1 d . . .
F55 F 0.4971(8) -0.2789(9) -0.0516(3) 0.098(3) Uani 1 1 d . . .
C56 C 0.587(2) -0.1045(19) 0.0120(7) 0.107(7) Uani 1 1 d . . .
F57 F 0.6188(17) -0.0373(9) 0.0463(4) 0.180(8) Uani 1 1 d . . .
F58 F 0.6327(13) -0.0502(9) -0.0223(4) 0.139(5) Uani 1 1 d . . .
F59 F 0.4629(16) -0.1379(12) 0.0025(4) 0.143(5) Uani 1 1 d . . .
C61 C 1.2579(9) -0.2510(9) 0.5007(4) 0.031(3) Uani 1 1 d . . .
C62 C 1.1735(12) -0.3032(12) 0.5346(5) 0.049(4) Uani 1 1 d . . .
F63 F 1.1734(6) -0.2308(6) 0.5663(2) 0.054(2) Uani 1 1 d . . .
F64 F 1.2051(7) -0.3784(6) 0.5544(2) 0.056(2) Uani 1 1 d . . .
F65 F 1.0580(6) -0.3530(6) 0.5157(2) 0.051(2) Uani 1 1 d . . .
C66 C 1.3917(11) -0.2174(12) 0.5230(5) 0.048(4) Uani 1 1 d . . .
F67 F 1.4133(6) -0.1605(7) 0.5624(2) 0.063(2) Uani 1 1 d . . .
F68 F 1.4255(6) -0.3017(6) 0.5281(3) 0.062(2) Uani 1 1 d . . .
F69 F 1.4687(6) -0.1546(6) 0.4981(3) 0.055(2) Uani 1 1 d . . .

loop_
_atom_site_aniso_label
_atom_site_aniso_U_11
_atom_site_aniso_U_22
_atom_site_aniso_U_33
_atom_site_aniso_U_23
_atom_site_aniso_U_13
_atom_site_aniso_U_12
Au1 0.0278(3) 0.0402(3) 0.0365(3) 0.0035(2) 0.0062(2) 0.0137(2)
Au2 0.0318(3) 0.0534(4) 0.0363(3) -0.0017(3) 0.0025(2) 0.0190(3)
Au3 0.0406(3) 0.0445(4) 0.0464(3) 0.0019(3) 0.0017(2) 0.0209(3)
Au4 0.0644(4) 0.0895(5) 0.0363(3) -0.0058(3) -0.0014(3) 0.0511(4)
P1 0.0233(16) 0.032(2) 0.039(2) 0.0019(16) 0.0053(14) 0.0080(14)
P2 0.0263(16) 0.036(2) 0.0322(19) 0.0046(15) 0.0069(14) 0.0115(15)
P3 0.0339(18) 0.042(2) 0.044(2) -0.0028(17) 0.0039(16) 0.0131(16)
P4 0.058(2) 0.060(3) 0.038(2) -0.0015(19) -0.0006(18) 0.032(2)
C1A 0.030(7) 0.026(7) 0.033(7) 0.000(6) 0.008(6) 0.004(5)
C1B 0.044(9) 0.135(16) 0.055(11) 0.002(10) 0.001(8) 0.046(10)
C1C 0.070(11) 0.22(2) 0.047(11) 0.006(13) 0.017(9) 0.086(14)
C1D 0.083(11) 0.104(13) 0.033(9) 0.013(8) 0.009(8) 0.065(10)
C1E 0.054(9) 0.055(10) 0.047(9) 0.000(7) 0.011(7) 0.019(7)
C1F 0.019(6) 0.037(8) 0.048(9) 0.006(7) 0.004(6) -0.002(6)
C1G 0.030(7) 0.040(8) 0.033(7) 0.012(6) 0.012(5) 0.018(6)
C1H 0.028(7) 0.040(9) 0.044(8) 0.012(7) 0.000(6) 0.007(6)
C1I 0.062(9) 0.030(9) 0.074(11) 0.017(8) 0.008(8) 0.016(7)
C1J 0.049(8) 0.018(8) 0.061(10) 0.003(6) 0.007(7) 0.010(7)
C1K 0.052(9) 0.058(10) 0.059(10) 0.022(8) 0.024(7) 0.030(8)
C1L 0.038(7) 0.027(8) 0.054(9) 0.001(6) 0.013(6) 0.017(6)
C2A 0.021(6) 0.022(7) 0.053(9) 0.001(7) 0.013(6) 0.004(5)
C2B 0.035(7) 0.042(9) 0.048(9) 0.012(7) 0.010(6) 0.009(6)
C2C 0.074(11) 0.079(14) 0.090(14) 0.037(11) 0.027(10) 0.043(10)
C2D 0.046(8) 0.033(9) 0.093(13) -0.002(9) 0.031(8) 0.010(7)
C2E 0.053(9) 0.052(10) 0.052(10) 0.000(8) 0.025(7) 0.020(7)
C2F 0.029(7) 0.030(8) 0.051(9) -0.003(7) 0.008(6) 0.006(6)
C2G 0.032(6) 0.017(7) 0.031(7) -0.005(5) 0.006(5) 0.004(5)
C2H 0.031(7) 0.035(8) 0.037(8) -0.010(6) -0.001(6) 0.012(6)
C2I 0.046(8) 0.041(9) 0.053(9) 0.000(7) 0.015(7) 0.026(7)
C2J 0.037(7) 0.036(8) 0.041(8) 0.013(7) 0.001(6) 0.013(6)
C2K 0.037(8) 0.048(9) 0.044(9) -0.011(7) -0.007(6) 0.006(7)
C2L 0.036(7) 0.032(8) 0.040(8) 0.002(6) 0.012(6) 0.017(6)
C3A 0.032(7) 0.041(9) 0.068(10) 0.005(7) 0.019(7) 0.010(6)
C3B 0.102(13) 0.067(13) 0.095(14) 0.018(11) 0.056(11) 0.041(11)
C3C 0.096(13) 0.043(11) 0.18(2) 0.044(12) 0.086(14) 0.029(10)
C3D 0.119(16) 0.089(17) 0.133(19) 0.025(14) 0.087(15) 0.005(13)
C3E 0.26(3) 0.068(16) 0.20(3) -0.039(17) 0.18(2) -0.058(17)
C3F 0.161(19) 0.033(11) 0.17(2) -0.028(12) 0.121(17) -0.028(11)
C3G 0.026(7) 0.033(8) 0.046(8) 0.008(6) 0.006(6) 0.008(6)
C3H 0.056(9) 0.052(10) 0.053(10) 0.006(8) 0.007(7) 0.015(8)
C3I 0.071(11) 0.119(15) 0.053(11) -0.016(10) -0.025(9) 0.060(11)
C3J 0.040(9) 0.085(13) 0.084(13) -0.008(10) -0.005(9) 0.036(9)
C3K 0.042(9) 0.087(13) 0.081(13) 0.016(10) 0.013(8) 0.019(8)
C3L 0.030(8) 0.071(11) 0.071(11) 0.016(9) 0.013(7) 0.010(7)
C4A 0.057(9) 0.097(13) 0.038(9) 0.008(9) 0.005(7) 0.051(9)
C4B 0.079(12) 0.151(19) 0.070(13) -0.053(13) -0.017(10) 0.043(13)
C4C 0.114(17) 0.18(2) 0.076(15) -0.075(15) 0.000(13) 0.047(16)
C4D 0.069(13) 0.24(3) 0.096(17) -0.065(17) -0.012(12) 0.070(16)
C4E 0.054(11) 0.36(4) 0.088(16) -0.11(2) -0.035(11) 0.084(18)
C4F 0.075(12) 0.158(19) 0.048(11) -0.037(11) -0.002(9) 0.053(12)
C4G 0.091(12) 0.043(10) 0.047(10) -0.011(8) 0.001(9) 0.031(9)
C4H 0.064(11) 0.055(11) 0.089(14) -0.007(9) 0.027(10) -0.007(9)
C4I 0.074(12) 0.090(16) 0.102(16) -0.031(13) 0.044(11) 0.003(11)
C4J 0.19(3) 0.10(2) 0.075(17) -0.039(15) 0.079(17) -0.032(17)
C4K 0.25(3) 0.063(16) 0.065(15) 0.004(12) 0.033(18) -0.004(19)
C4L 0.17(2) 0.043(12) 0.064(13) -0.007(10) 0.009(13) 0.001(13)
C1 0.014(6) 0.031(8) 0.037(7) 0.002(6) -0.001(5) 0.006(5)
C2 0.026(6) 0.034(8) 0.039(8) 0.009(6) 0.013(5) 0.013(6)
C3 0.027(7) 0.053(9) 0.066(10) 0.027(7) 0.019(6) 0.022(6)
C4 0.027(6) 0.035(8) 0.052(9) -0.004(6) 0.011(6) 0.016(6)
C5 0.042(8) 0.054(10) 0.049(9) 0.004(7) 0.004(6) 0.022(7)
C6 0.064(9) 0.042(10) 0.056(10) 0.006(8) 0.008(8) 0.004(8)
C7 0.062(9) 0.029(9) 0.059(10) 0.009(7) 0.034(7) -0.002(7)
C8 0.063(9) 0.064(10) 0.041(9) -0.013(8) 0.000(7) 0.031(8)
C11 0.029(7) 0.039(8) 0.047(9) 0.006(7) 0.005(6) 0.010(6)
C12 0.020(6) 0.041(9) 0.049(9) -0.002(7) 0.008(6) 0.007(6)
C13 0.032(7) 0.049(9) 0.044(9) 0.009(7) 0.010(6) 0.009(6)
O14 0.025(5) 0.073(7) 0.047(6) 0.003(5) -0.001(4) 0.018(5)
C15 0.032(7) 0.044(9) 0.051(9) -0.007(7) -0.003(7) 0.019(7)
C16 0.059(9) 0.057(10) 0.027(8) 0.004(7) 0.007(7) 0.019(8)
C17 0.068(10) 0.047(10) 0.035(9) 0.001(7) -0.010(8) 0.005(8)
C18 0.062(9) 0.040(9) 0.033(8) 0.004(7) 0.007(7) 0.011(8)
C19 0.057(9) 0.074(12) 0.030(8) -0.013(8) 0.003(7) 0.015(9)
C20 0.048(9) 0.055(10) 0.049(10) -0.012(8) -0.007(8) 0.006(7)
C21 0.047(9) 0.080(12) 0.047(10) -0.007(9) 0.002(8) 0.016(8)
C22 0.038(9) 0.150(18) 0.041(11) 0.003(11) -0.002(8) -0.004(9)
C23 0.040(12) 0.52(6) 0.050(15) 0.06(2) 0.005(10) 0.02(2)
O24 0.054(10) 0.54(4) 0.093(13) 0.149(18) -0.012(9) -0.083(16)
C25 0.071(17) 0.29(5) 0.058(15) 0.08(2) 0.003(12) -0.03(2)
C26 0.065(13) 0.23(3) 0.060(13) 0.063(15) 0.004(10) -0.003(16)
C27 0.075(14) 0.18(2) 0.051(12) 0.055(14) 0.032(10) 0.014(14)
C28 0.096(15) 0.098(17) 0.031(10) 0.021(10) 0.005(9) -0.030(13)
C29 0.16(2) 0.16(2) 0.046(13) 0.024(13) 0.001(14) -0.076(19)
C30 0.14(3) 0.25(5) 0.062(19) 0.02(2) -0.011(18) -0.09(3)
C31 0.028(7) 0.025(8) 0.081(12) -0.009(8) 0.002(7) 0.004(6)
C32 0.030(7) 0.047(9) 0.049(10) 0.006(8) 0.003(7) 0.015(6)
C33 0.048(8) 0.066(10) 0.047(9) 0.003(8) 0.014(7) 0.032(7)
O34 0.044(5) 0.043(6) 0.044(6) 0.006(4) 0.008(4) 0.020(4)
C35 0.038(7) 0.041(9) 0.040(8) 0.011(7) 0.017(6) 0.018(7)
C36 0.028(7) 0.043(9) 0.037(8) 0.005(7) 0.008(6) 0.014(7)
C37 0.029(7) 0.040(9) 0.044(8) -0.001(7) 0.006(6) 0.010(6)
C38 0.035(7) 0.031(8) 0.033(7) -0.001(6) 0.007(6) 0.015(6)
C39 0.042(8) 0.053(10) 0.043(8) -0.003(7) 0.011(6) 0.030(7)
C40 0.030(7) 0.036(8) 0.045(8) -0.015(7) 0.006(6) 0.008(6)
C41 0.046(8) 0.057(10) 0.034(8) -0.005(7) 0.003(6) 0.030(7)
C42 0.042(8) 0.041(9) 0.032(8) 0.002(6) 0.012(6) 0.014(7)
C43 0.041(7) 0.037(8) 0.041(8) 0.002(6) 0.010(6) 0.019(6)
O44 0.059(6) 0.057(6) 0.043(6) 0.008(5) 0.011(5) 0.031(5)
C45 0.023(6) 0.046(9) 0.034(8) 0.003(7) 0.005(5) 0.018(6)
C46 0.037(7) 0.045(10) 0.046(9) 0.012(7) 0.010(6) 0.026(7)
C47 0.028(7) 0.038(8) 0.048(9) 0.011(7) 0.010(6) 0.017(6)
C48 0.028(6) 0.033(9) 0.042(8) 0.003(6) 0.002(6) 0.010(6)
C49 0.040(8) 0.046(10) 0.049(9) 0.012(7) 0.008(6) 0.014(7)
C50 0.065(9) 0.035(9) 0.040(9) 0.010(7) 0.012(7) 0.018(7)
C51 0.053(9) 0.058(11) 0.042(9) 0.016(8) 0.000(7) 0.010(8)
C52 0.061(11) 0.078(14) 0.045(10) 0.014(9) 0.008(8) 0.017(10)
F53 0.091(7) 0.081(7) 0.080(7) -0.014(6) 0.027(5) 0.024(6)
F54 0.064(5) 0.120(8) 0.046(5) 0.011(5) 0.013(4) 0.016(5)
F55 0.065(6) 0.182(11) 0.040(5) 0.019(6) 0.001(4) 0.035(6)
C56 0.15(2) 0.093(18) 0.064(15) 0.018(13) 0.028(15) 0.019(17)
F57 0.38(2) 0.049(7) 0.102(10) 0.027(7) 0.122(12) 0.045(10)
F58 0.245(14) 0.111(10) 0.099(9) 0.066(8) 0.096(10) 0.079(10)
F59 0.231(15) 0.164(13) 0.122(11) 0.087(10) 0.093(11) 0.149(13)
C61 0.026(6) 0.030(8) 0.042(8) 0.006(6) 0.008(5) 0.014(6)
C62 0.046(9) 0.056(10) 0.050(9) 0.005(8) 0.006(7) 0.026(8)
F63 0.071(5) 0.065(5) 0.038(5) 0.004(4) 0.014(4) 0.039(4)
F64 0.070(5) 0.063(6) 0.051(5) 0.019(4) 0.022(4) 0.038(5)
F65 0.033(4) 0.067(5) 0.057(5) 0.024(4) 0.021(4) 0.015(4)
C66 0.034(8) 0.056(10) 0.057(10) 0.002(8) -0.001(7) 0.025(8)
F67 0.062(5) 0.081(6) 0.047(5) -0.013(5) -0.018(4) 0.039(5)
F68 0.053(5) 0.060(6) 0.078(6) -0.015(4) -0.013(4) 0.035(4)
F69 0.023(4) 0.053(5) 0.085(6) 0.002(5) 0.002(4) 0.012(4)

loop_
_geom_bond_atom_site_label_1
_geom_bond_atom_site_label_2
_geom_bond_distance
_geom_bond_site_symmetry_2
_geom_bond_publ_flag
Au1 C11 2.010(12) . ?
Au1 P1 2.283(3) . ?
Au2 C21 1.986(16) . ?
Au2 P2 2.281(3) . ?
Au3 C31 1.998(16) . ?
Au3 P3 2.276(4) . ?
Au4 C41 1.994(13) . ?
Au4 P4 2.272(3) . ?
P1 C1G 1.805(6) . ?
P1 C1 1.815(10) . ?
P1 C1A 1.836(7) . ?
P2 C4 1.810(12) . ?
P2 C2A 1.809(7) . ?
P2 C2G 1.829(6) . ?
P3 C3A 1.801(8) . ?
P3 C5 1.820(12) . ?
P3 C3G 1.825(6) . ?
P4 C4G 1.783(10) . ?
P4 C4A 1.802(8) . ?
P4 C8 1.845(13) . ?
C1A C1B 1.3900 . ?
C1A C1F 1.3900 . ?
C1B C1C 1.3900 . ?
C1C C1D 1.3900 . ?
C1D C1E 1.3900 . ?
C1E C1F 1.3900 . ?
C1G C1H 1.3900 . ?
C1G C1L 1.3900 . ?
C1H C1I 1.3900 . ?
C1I C1J 1.3900 . ?
C1J C1K 1.3900 . ?
C1K C1L 1.3900 . ?
C2A C2B 1.3900 . ?
C2A C2F 1.3900 . ?
C2B C2C 1.3900 . ?
C2C C2D 1.3900 . ?
C2D C2E 1.3900 . ?
C2E C2F 1.3900 . ?
C2G C2H 1.3900 . ?
C2G C2L 1.3900 . ?
C2H C2I 1.3900 . ?
C2I C2J 1.3900 . ?
C2J C2K 1.3900 . ?
C2K C2L 1.3900 . ?
C3A C3B 1.3900 . ?
C3A C3F 1.3900 . ?
C3B C3C 1.3900 . ?
C3C C3D 1.3900 . ?
C3D C3E 1.3900 . ?
C3E C3F 1.3900 . ?
C3G C3H 1.3900 . ?
C3G C3L 1.3900 . ?
C3H C3I 1.3900 . ?
C3I C3J 1.3900 . ?
C3J C3K 1.3900 . ?
C3K C3L 1.3900 . ?
C4A C4B 1.3900 . ?
C4A C4F 1.3900 . ?
C4B C4C 1.3900 . ?
C4C C4D 1.3900 . ?
C4D C4E 1.3900 . ?
C4E C4F 1.3900 . ?
C4G C4H 1.3900 . ?
C4G C4L 1.3900 . ?
C4H C4I 1.3900 . ?
C4I C4J 1.3900 . ?
C4J C4K 1.3900 . ?
C4K C4L 1.3900 . ?
C1 C2 1.526(14) . ?
C2 C3 1.529(15) . ?
C3 C4 1.520(14) . ?
C5 C6 1.566(17) . ?
C6 C7 1.531(17) . ?
C7 C8 1.478(16) . ?
C11 C12 1.209(15) . ?
C12 C13 1.439(16) . ?
C13 O14 1.468(13) . ?
O14 C15 1.372(15) . ?
C15 C16 1.383(17) . ?
C15 C20 1.385(17) . ?
C16 C17 1.367(18) . ?
C17 C18 1.383(17) . ?
C18 C19 1.360(18) . ?
C18 C51 1.519(18) . ?
C19 C20 1.389(19) . ?
C21 C22 1.168(19) . ?
C22 C23 1.46(2) . ?
C23 O24 1.53(4) . ?
O24 C25 1.41(3) . ?
C25 C26 1.36(4) . ?
C25 C30 1.40(5) . ?
C26 C27 1.47(2) . ?
C27 C28 1.33(3) . ?
C28 C29 1.44(3) . ?
C28 C51 1.49(2) . ?
C29 C30 1.36(4) . ?
C31 C32 1.202(17) . ?
C32 C33 1.458(18) . ?
C33 O34 1.458(13) . ?
O34 C35 1.353(14) . ?
C35 C36 1.378(16) . ?
C35 C40 1.385(16) . ?
C36 C37 1.373(15) . ?
C37 C38 1.394(15) . ?
C38 C39 1.408(16) . ?
C38 C61 1.536(15) . ?
C39 C40 1.371(16) . ?
C41 C42 1.171(15) . ?
C42 C43 1.459(16) . ?
C43 O44 1.452(14) . ?
O44 C45 1.386(13) . ?
C45 C46 1.367(16) . ?
C45 C50 1.397(17) . ?
C46 C47 1.379(15) . ?
C47 C48 1.406(16) . ?
C48 C49 1.402(16) . ?
C48 C61 1.530(16) . ?
C49 C50 1.386(16) . ?
C51 C52 1.538(19) . ?
C51 C56 1.60(3) . ?
C52 F55 1.317(16) . ?
C52 F53 1.326(17) . ?
C52 F54 1.356(16) . ?
C56 F57 1.28(2) . ?
C56 F59 1.36(2) . ?
C56 F58 1.37(2) . ?
C61 C62 1.546(17) . ?
C61 C66 1.548(16) . ?
C62 F63 1.334(14) . ?
C62 F65 1.335(14) . ?
C62 F64 1.347(14) . ?
C66 F68 1.333(14) . ?
C66 F69 1.344(15) . ?
C66 F67 1.346(14) . ?
